data_4311100
loop_
_publ_author_name
'Andreas Stasch'
'Herbert W. Roesky'
'Denis Vidovic'
'J\"org Magull'
'Hans-Georg Schmidt'
'Mathias Noltemeyer'

_publ_section_title
;
 Synthesis of Carbaalane Halogen Derivatives
;
_journal_name_full 'Inorganic Chemistry'
_journal_page_first 3625
_journal_page_last 3630
_journal_paper_doi 10.1021/ic035460i
_journal_volume 43
_journal_year 2004
_chemical_formula_sum 'C63 H122 Al8 Br2.38 Cl1.62 N2 Si6'
_chemical_formula_weight 1539.62
_chemical_name_systematic
; 
 ? 
;
_space_group_IT_number 14
_symmetry_cell_setting monoclinic
_symmetry_space_group_name_Hall '-P 2yn'
_symmetry_space_group_name_H-M 'P 1 21/n 1'
_atom_sites_solution_hydrogens geom
_atom_sites_solution_primary direct
_atom_sites_solution_secondary difmap
_audit_creation_method SHELXL-97
_cell_angle_alpha 90.00
_cell_angle_beta 90.59(2)
_cell_angle_gamma 90.00
_cell_formula_units_Z 2
_cell_length_a 15.732(3)
_cell_length_b 12.9036(17)
_cell_length_c 21.286(7)
_cell_measurement_temperature 200(2)
_cell_volume 4320.8(17)
_computing_structure_refinement 'SHELXL-97 (Sheldrick, 1997)'
_computing_structure_solution 'SHELXS-97 (Sheldrick, 1990)'
_diffrn_ambient_temperature 200(2)
_diffrn_measured_fraction_theta_full 0.839
_diffrn_measured_fraction_theta_max 0.839
_diffrn_radiation_monochromator graphite
_diffrn_radiation_source 'fine-focus sealed tube'
_diffrn_radiation_type MoK\a
_diffrn_radiation_wavelength 0.71073
_diffrn_reflns_av_R_equivalents 0.0000
_diffrn_reflns_av_sigmaI/netI 0.1056
_diffrn_reflns_limit_h_max 9
_diffrn_reflns_limit_h_min -16
_diffrn_reflns_limit_k_max 13
_diffrn_reflns_limit_k_min 0
_diffrn_reflns_limit_l_max 22
_diffrn_reflns_limit_l_min 0
_diffrn_reflns_number 4701
_diffrn_reflns_theta_full 22.44
_diffrn_reflns_theta_max 22.44
_diffrn_reflns_theta_min 3.51
_exptl_absorpt_coefficient_mu 1.362
_exptl_absorpt_correction_T_max 0.6118
_exptl_absorpt_correction_T_min 0.5491
_exptl_crystal_density_diffrn 1.183
_exptl_crystal_density_method 'not measured'
_exptl_crystal_F_000 1626
_exptl_crystal_size_max 0.50
_exptl_crystal_size_mid 0.40
_exptl_crystal_size_min 0.40
_refine_diff_density_max 0.429
_refine_diff_density_min -0.446
_refine_diff_density_rms 0.093
_refine_ls_extinction_method none
_refine_ls_goodness_of_fit_ref 1.039
_refine_ls_hydrogen_treatment mixed
_refine_ls_matrix_type full
_refine_ls_number_parameters 416
_refine_ls_number_reflns 4701
_refine_ls_number_restraints 595
_refine_ls_restrained_S_all 0.981
_refine_ls_R_factor_all 0.1259
_refine_ls_R_factor_gt 0.0633
_refine_ls_shift/su_max 0.001
_refine_ls_shift/su_mean 0.000
_refine_ls_structure_factor_coef Fsqd
_refine_ls_weighting_details 'calc w=1/[\s^2^(Fo^2^)+(0.0500P)^2^+12.0000P] where P=(Fo^2^+2Fc^2^)/3'
_refine_ls_weighting_scheme calc
_refine_ls_wR_factor_gt 0.1198
_refine_ls_wR_factor_ref 0.1467
_reflns_number_gt 2897
_reflns_number_total 4701
_reflns_threshold_expression >2sigma(I)
_cod_data_source_file ic035460isi20040216_055410_2.cif
_cod_data_source_block r1011b_cmpd12
_cod_original_cell_volume 4320.9(16)
_cod_database_code 4311100

loop_
_symmetry_equiv_pos_as_xyz
'x, y, z'
'-x+1/2, y+1/2, -z+1/2'
'-x, -y, -z'
'x-1/2, -y-1/2, z-1/2'

loop_
_atom_site_label
_atom_site_type_symbol
_atom_site_fract_x
_atom_site_fract_y
_atom_site_fract_z
_atom_site_U_iso_or_equiv
_atom_site_adp_type
_atom_site_occupancy
_atom_site_symmetry_multiplicity
_atom_site_calc_flag
_atom_site_refinement_flags
_atom_site_disorder_assembly
_atom_site_disorder_group
Br1 Br -0.5251(16) 1.0626(17) 0.2894(9) 0.0312(12) Uani 0.644(4) 1 d PU . .
Cl1 Cl -0.528(7) 1.067(8) 0.293(4) 0.0312(12) Uani 0.36 1 d PU . .
Al1 Al -0.51151(16) 1.04187(16) 0.39627(10) 0.0180(6) Uani 1 1 d U . .
Si1 Si -0.28632(18) 0.81273(19) 0.26527(11) 0.0381(7) Uani 1 1 d U . .
C1 C -0.4048(5) 0.9607(5) 0.4259(3) 0.0165(16) Uani 1 1 d U . .
Br2 Br -0.2754(10) 1.2041(10) 0.4506(7) 0.0297(11) Uani 0.546(4) 1 d PU . .
Cl2 Cl -0.282(3) 1.192(3) 0.446(2) 0.0297(11) Uani 0.45 1 d PU . .
Al2 Al -0.38265(15) 0.91302(16) 0.51603(10) 0.0168(6) Uani 1 1 d U . .
N2 N -0.2774(4) 0.8324(5) 0.5289(3) 0.0218(16) Uani 1 1 d U . .
Al3 Al -0.38972(16) 1.09823(16) 0.47243(10) 0.0183(6) Uani 1 1 d U . .
C3 C -0.3933(5) 1.0475(5) 0.5647(3) 0.0176(16) Uani 1 1 d U . .
Si4 Si -0.49536(16) 1.45566(16) 0.36408(10) 0.0244(7) Uani 1 1 d U . .
Al4 Al -0.49783(16) 1.14607(16) 0.55900(10) 0.0162(6) Uani 1 1 d U . .
C4 C -0.5085(5) 1.1609(5) 0.4595(3) 0.0166(16) Uani 1 1 d U . .
C4O C -0.4939(5) 1.3117(5) 0.3761(3) 0.025(2) Uani 1 1 d U . .
H4OA H -0.5403 1.2802 0.3509 0.031 Uiso 1 1 calc R . .
H4OB H -0.4394 1.2837 0.3606 0.031 Uiso 1 1 calc R . .
C5 C -0.5044(5) 1.2804(5) 0.4449(3) 0.0175(19) Uani 1 1 d U . .
H5A H -0.5571 1.3128 0.4605 0.021 Uiso 1 1 calc R . .
H5B H -0.4564 1.3102 0.4693 0.021 Uiso 1 1 calc R . .
C6 C -0.3190(5) 1.0829(5) 0.6098(3) 0.0204(18) Uani 1 1 d U . .
H6A H -0.3080 1.0265 0.6404 0.025 Uiso 1 1 calc R . .
H6B H -0.2670 1.0912 0.5845 0.025 Uiso 1 1 calc R . .
C7 C -0.3407(5) 0.9380(5) 0.3710(3) 0.0209(19) Uani 1 1 d U . .
H7A H -0.3378 1.0004 0.3440 0.025 Uiso 1 1 calc R . .
H7B H -0.2835 0.9274 0.3897 0.025 Uiso 1 1 calc R . .
C10 C -0.3613(5) 0.8452(6) 0.3295(3) 0.027(2) Uani 1 1 d U . .
H10A H -0.4180 0.8571 0.3102 0.033 Uiso 1 1 calc R . .
H10B H -0.3662 0.7837 0.3569 0.033 Uiso 1 1 calc R . .
C11 C -0.2760(8) 0.9232(8) 0.2118(4) 0.074(3) Uani 1 1 d U . .
H11A H -0.2485 0.9809 0.2339 0.110 Uiso 1 1 calc R . .
H11B H -0.3325 0.9448 0.1971 0.110 Uiso 1 1 calc R . .
H11C H -0.2415 0.9030 0.1757 0.110 Uiso 1 1 calc R . .
C12 C -0.1814(6) 0.7764(9) 0.2992(5) 0.075(3) Uani 1 1 d U . .
H12A H -0.1567 0.8361 0.3211 0.112 Uiso 1 1 calc R . .
H12B H -0.1435 0.7546 0.2654 0.112 Uiso 1 1 calc R . .
H12C H -0.1887 0.7191 0.3289 0.112 Uiso 1 1 calc R . .
C13 C -0.3311(7) 0.7000(8) 0.2209(5) 0.069(3) Uani 1 1 d U . .
H13A H -0.2908 0.6784 0.1886 0.103 Uiso 1 1 calc R . .
H13B H -0.3850 0.7201 0.2009 0.103 Uiso 1 1 calc R . .
H13C H -0.3408 0.6424 0.2499 0.103 Uiso 1 1 calc R . .
C21 C -0.2006(5) 0.8980(7) 0.5208(4) 0.038(2) Uani 1 1 d U . .
H21A H -0.1495 0.8557 0.5274 0.057 Uiso 1 1 calc R . .
H21B H -0.2013 0.9545 0.5515 0.057 Uiso 1 1 calc R . .
H21C H -0.2005 0.9268 0.4783 0.057 Uiso 1 1 calc R . .
C22 C -0.2737(5) 0.7456(6) 0.4829(4) 0.032(2) Uani 1 1 d U . .
H22A H -0.2241 0.7021 0.4923 0.048 Uiso 1 1 calc R . .
H22B H -0.2690 0.7738 0.4403 0.048 Uiso 1 1 calc R . .
H22C H -0.3256 0.7039 0.4859 0.048 Uiso 1 1 calc R . .
C23 C -0.2761(6) 0.7887(6) 0.5936(4) 0.033(2) Uani 1 1 d U . .
H23A H -0.2243 0.7476 0.5999 0.050 Uiso 1 1 calc R . .
H23B H -0.3259 0.7443 0.5993 0.050 Uiso 1 1 calc R . .
H23C H -0.2772 0.8453 0.6243 0.050 Uiso 1 1 calc R . .
C30 C -0.3332(6) 1.1821(6) 0.6460(4) 0.040(2) Uani 1 1 d U . .
H30A H -0.3844 1.1727 0.6721 0.048 Uiso 1 1 calc R . .
H30B H -0.3462 1.2376 0.6153 0.048 Uiso 1 1 calc R . .
Si31 Si -0.2459(2) 1.22865(19) 0.69808(12) 0.0450(9) Uani 1 1 d U . .
C31 C -0.1462(9) 1.2440(14) 0.6514(7) 0.160(7) Uani 1 1 d U . .
H31A H -0.1004 1.2694 0.6788 0.240 Uiso 1 1 calc R . .
H31B H -0.1562 1.2937 0.6173 0.240 Uiso 1 1 calc R . .
H31C H -0.1301 1.1769 0.6336 0.240 Uiso 1 1 calc R . .
C32 C -0.2219(8) 1.1344(7) 0.7602(5) 0.080(4) Uani 1 1 d U . .
H32A H -0.2726 1.1231 0.7856 0.120 Uiso 1 1 calc R . .
H32B H -0.1758 1.1610 0.7870 0.120 Uiso 1 1 calc R . .
H32C H -0.2043 1.0687 0.7412 0.120 Uiso 1 1 calc R . .
C33 C -0.2753(9) 1.3516(7) 0.7353(6) 0.119(6) Uani 1 1 d U . .
H33A H -0.3309 1.3444 0.7550 0.178 Uiso 1 1 calc R . .
H33B H -0.2780 1.4063 0.7034 0.178 Uiso 1 1 calc R . .
H33C H -0.2326 1.3698 0.7672 0.178 Uiso 1 1 calc R . .
C41 C -0.4906(6) 1.4849(6) 0.2792(4) 0.040(2) Uani 1 1 d U . .
H41A H -0.4984 1.5595 0.2727 0.060 Uiso 1 1 calc R . .
H41B H -0.5357 1.4470 0.2570 0.060 Uiso 1 1 calc R . .
H41C H -0.4352 1.4638 0.2629 0.060 Uiso 1 1 calc R . .
C42 C -0.5948(5) 1.5094(6) 0.3970(4) 0.031(2) Uani 1 1 d U . .
H42A H -0.5978 1.5838 0.3883 0.047 Uiso 1 1 calc R . .
H42B H -0.5953 1.4981 0.4426 0.047 Uiso 1 1 calc R . .
H42C H -0.6439 1.4745 0.3777 0.047 Uiso 1 1 calc R . .
C43 C -0.4030(5) 1.5167(6) 0.4055(4) 0.036(2) Uani 1 1 d U . .
H43A H -0.4025 1.5913 0.3968 0.053 Uiso 1 1 calc R . .
H43B H -0.3501 1.4855 0.3907 0.053 Uiso 1 1 calc R . .
H43C H -0.4080 1.5054 0.4509 0.053 Uiso 1 1 calc R . .
C60 C -0.4697(10) 0.1528(11) -0.1166(8) 0.141(6) Uani 1 1 d U A 1
H60A H -0.4723 0.2280 -0.1102 0.212 Uiso 1 1 calc R A 1
H60B H -0.5275 0.1250 -0.1201 0.212 Uiso 1 1 calc R A 1
H60C H -0.4386 0.1378 -0.1552 0.212 Uiso 1 1 calc R A 1
C61 C -0.4249(10) 0.1035(11) -0.0619(8) 0.092(4) Uani 1 1 d U A 1
C62 C -0.3631(9) 0.0317(10) -0.0720(8) 0.095(4) Uani 1 1 d U A 1
H62A H -0.3463 0.0134 -0.1133 0.114 Uiso 1 1 calc R A 1
C63 C -0.3259(10) -0.0136(11) -0.0198(9) 0.110(5) Uani 1 1 d U A 1
H63A H -0.2820 -0.0631 -0.0257 0.133 Uiso 1 1 calc R A 1
C64 C -0.3495(10) 0.0098(13) 0.0393(8) 0.108(5) Uani 1 1 d U A 1
H64A H -0.3221 -0.0226 0.0741 0.129 Uiso 1 1 calc R A 1
C65 C -0.4138(11) 0.0813(12) 0.0492(8) 0.112(5) Uani 1 1 d U A 1
H65A H -0.4320 0.0983 0.0903 0.134 Uiso 1 1 calc R A 1
C66 C -0.4507(9) 0.1274(10) -0.0043(9) 0.097(4) Uani 1 1 d U A 1
H66A H -0.4949 0.1767 0.0007 0.117 Uiso 1 1 calc R A 1
C101 C -0.0262(12) 0.0697(12) 0.5166(8) 0.078(8) Uani 0.50 1 d PGU B -2
H10C H -0.0388 0.1174 0.5498 0.094 Uiso 0.50 1 d PG B -2
C102 C -0.0559(11) 0.0888(13) 0.4560(9) 0.097(8) Uani 0.50 1 d PGU B -2
H10D H -0.0891 0.1497 0.4473 0.117 Uiso 0.50 1 d PG B -2
C103 C -0.0376(11) 0.0198(15) 0.4078(7) 0.098(10) Uani 0.50 1 d PGU B -2
H10E H -0.0581 0.0330 0.3660 0.117 Uiso 0.50 1 d PG B -2
C104 C 0.0105(12) -0.0683(14) 0.4203(7) 0.091(7) Uani 0.50 1 d PGU B -2
H10F H 0.0232 -0.1160 0.3871 0.109 Uiso 0.50 1 d PG B -2
C105 C 0.0403(10) -0.0874(11) 0.4809(7) 0.074(8) Uani 0.50 1 d PGU B -2
H10G H 0.0735 -0.1483 0.4895 0.089 Uiso 0.50 1 d PG B -2
C106 C 0.0219(11) -0.0184(12) 0.5291(6) 0.066(6) Uani 0.50 1 d PGU B -2
C107 C 0.0540(14) -0.0390(18) 0.5945(7) 0.116(12) Uani 0.50 1 d PGU B -2
H10H H 0.0859 -0.1025 0.5950 0.175 Uiso 0.50 1 d PG B -2
H10I H 0.0900 0.0171 0.6078 0.175 Uiso 0.50 1 d PG B -2
H10J H 0.0068 -0.0448 0.6224 0.175 Uiso 0.50 1 d PG B -2
H4 H -0.494(4) 1.246(4) 0.588(3) 0.014(18) Uiso 1 1 d . . .

loop_
_atom_site_aniso_label
_atom_site_aniso_U_11
_atom_site_aniso_U_22
_atom_site_aniso_U_33
_atom_site_aniso_U_23
_atom_site_aniso_U_13
_atom_site_aniso_U_12
Br1 0.050(2) 0.026(2) 0.017(2) 0.0020(16) -0.0111(17) 0.0044(15)
Cl1 0.050(2) 0.026(2) 0.017(2) 0.0020(16) -0.0111(17) 0.0044(15)
Al1 0.0221(17) 0.0126(12) 0.0189(13) 0.0009(10) -0.0094(11) 0.0008(11)
Si1 0.0405(19) 0.0393(15) 0.0349(15) -0.0098(13) 0.0112(13) -0.0080(14)
C1 0.020(5) 0.010(3) 0.019(3) 0.002(3) -0.006(3) 0.000(3)
Br2 0.024(3) 0.024(3) 0.040(2) -0.0009(19) -0.0025(18) -0.0126(16)
Cl2 0.024(3) 0.024(3) 0.040(2) -0.0009(19) -0.0025(18) -0.0126(16)
Al2 0.0157(17) 0.0132(12) 0.0212(13) -0.0011(10) -0.0092(12) 0.0024(11)
N2 0.012(4) 0.022(3) 0.031(4) 0.002(3) -0.012(3) 0.004(3)
Al3 0.0208(17) 0.0140(12) 0.0198(13) -0.0023(10) -0.0074(11) -0.0001(11)
C3 0.013(5) 0.016(4) 0.024(3) -0.001(3) -0.011(3) -0.001(3)
Si4 0.0305(19) 0.0143(12) 0.0281(13) 0.0057(10) -0.0052(12) 0.0010(11)
Al4 0.0194(17) 0.0089(12) 0.0202(13) -0.0023(10) -0.0070(12) 0.0014(11)
C4 0.017(4) 0.009(3) 0.024(3) -0.003(3) -0.013(4) -0.003(3)
C4O 0.026(6) 0.020(4) 0.030(4) -0.004(3) -0.007(4) 0.002(4)
C5 0.021(6) 0.014(3) 0.018(4) 0.005(3) -0.007(4) 0.002(4)
C6 0.020(5) 0.015(4) 0.025(4) -0.002(3) -0.014(4) 0.003(4)
C7 0.019(5) 0.020(4) 0.023(4) -0.001(3) -0.006(4) 0.004(4)
C10 0.032(6) 0.024(4) 0.026(4) 0.001(3) -0.003(4) -0.002(4)
C11 0.103(10) 0.078(7) 0.040(6) 0.003(5) 0.019(6) -0.030(7)
C12 0.049(6) 0.101(9) 0.074(8) -0.034(6) 0.008(5) 0.021(6)
C13 0.074(8) 0.066(6) 0.066(7) -0.036(6) 0.024(6) -0.010(6)
C21 0.016(5) 0.043(5) 0.055(6) -0.008(4) -0.009(5) 0.000(4)
C22 0.022(6) 0.028(5) 0.047(5) -0.008(4) -0.012(5) 0.012(4)
C23 0.032(7) 0.032(5) 0.035(4) 0.007(4) -0.014(4) 0.009(4)
C30 0.053(7) 0.020(4) 0.045(5) -0.011(4) -0.035(5) 0.010(4)
Si31 0.063(3) 0.0252(14) 0.0455(17) -0.0080(12) -0.0366(16) -0.0054(14)
C31 0.113(11) 0.252(18) 0.116(11) -0.056(11) 0.004(9) -0.133(12)
C32 0.142(12) 0.031(5) 0.064(7) -0.014(5) -0.074(7) 0.019(7)
C33 0.186(14) 0.037(6) 0.130(11) -0.046(6) -0.141(9) 0.050(8)
C41 0.045(7) 0.033(5) 0.042(5) 0.010(4) -0.004(4) -0.005(5)
C42 0.039(6) 0.017(4) 0.038(5) 0.009(4) -0.006(4) 0.003(4)
C43 0.038(6) 0.025(5) 0.044(5) -0.004(4) 0.000(4) -0.004(4)
C60 0.115(13) 0.112(12) 0.195(12) 0.066(11) -0.072(11) -0.065(9)
C61 0.075(11) 0.062(9) 0.138(9) 0.023(8) -0.029(8) -0.043(6)
C62 0.086(11) 0.068(9) 0.131(9) 0.011(7) -0.002(8) -0.038(6)
C63 0.082(11) 0.079(9) 0.170(13) 0.048(10) 0.000(10) -0.026(7)
C64 0.073(11) 0.113(12) 0.137(10) 0.057(10) -0.032(10) -0.067(7)
C65 0.086(13) 0.119(13) 0.130(9) 0.014(9) 0.000(9) -0.075(8)
C66 0.062(10) 0.066(9) 0.163(10) -0.003(9) -0.006(9) -0.036(7)
C101 0.047(18) 0.083(17) 0.105(15) 0.002(14) 0.023(16) -0.014(14)
C102 0.048(17) 0.107(17) 0.136(18) 0.053(14) 0.004(16) -0.004(13)
C103 0.07(2) 0.14(2) 0.091(16) 0.043(15) -0.035(17) -0.035(17)
C104 0.077(19) 0.109(16) 0.087(11) 0.004(13) -0.018(14) -0.031(13)
C105 0.067(19) 0.070(14) 0.086(13) 0.022(12) 0.001(15) -0.006(13)
C106 0.049(16) 0.081(14) 0.068(10) 0.034(9) 0.016(12) -0.029(11)
C107 0.10(3) 0.18(3) 0.068(13) 0.049(17) 0.006(19) -0.05(2)

loop_
_atom_type_symbol
_atom_type_description
_atom_type_scat_dispersion_real
_atom_type_scat_dispersion_imag
_atom_type_scat_source
C C 0.0033 0.0016 'International Tables Vol C Tables 4.2.6.8 and 6.1.1.4'
H H 0.0000 0.0000 'International Tables Vol C Tables 4.2.6.8 and 6.1.1.4'
N N 0.0061 0.0033 'International Tables Vol C Tables 4.2.6.8 and 6.1.1.4'
Al Al 0.0645 0.0514 'International Tables Vol C Tables 4.2.6.8 and 6.1.1.4'
Si Si 0.0817 0.0704 'International Tables Vol C Tables 4.2.6.8 and 6.1.1.4'
Cl Cl 0.1484 0.1585 'International Tables Vol C Tables 4.2.6.8 and 6.1.1.4'
Br Br -0.2901 2.4595 'International Tables Vol C Tables 4.2.6.8 and 6.1.1.4'

loop_
_geom_angle_atom_site_label_1
_geom_angle_atom_site_label_2
_geom_angle_atom_site_label_3
_geom_angle
_geom_angle_site_symmetry_1
_geom_angle_site_symmetry_3
_geom_angle_publ_flag
C4 Al1 C1 99.6(3) . . ?
C4 Al1 C3 99.6(3) . 3_476 ?
C1 Al1 C3 100.6(3) . 3_476 ?
C4 Al1 Cl1 123(2) . . ?
C1 Al1 Cl1 117(3) . . ?
C3 Al1 Cl1 114(3) 3_476 . ?
C4 Al1 Br1 124.5(6) . . ?
C1 Al1 Br1 115.3(6) . . ?
C3 Al1 Br1 113.7(7) 3_476 . ?
Cl1 Al1 Br1 2(3) . . ?
C4 Al1 Al2 50.5(2) . 3_476 ?
C1 Al1 Al2 114.9(2) . 3_476 ?
C3 Al1 Al2 50.2(2) 3_476 3_476 ?
Cl1 Al1 Al2 128(3) . 3_476 ?
Br1 Al1 Al2 129.5(6) . 3_476 ?
C4 Al1 Al3 50.7(2) . . ?
C1 Al1 Al3 50.4(2) . . ?
C3 Al1 Al3 115.9(2) 3_476 . ?
Cl1 Al1 Al3 130(3) . . ?
Br1 Al1 Al3 130.2(6) . . ?
Al2 Al1 Al3 87.86(10) 3_476 . ?
C4 Al1 Al4 117.2(2) . 3_476 ?
C1 Al1 Al4 51.4(2) . 3_476 ?
C3 Al1 Al4 51.3(2) 3_476 3_476 ?
Cl1 Al1 Al4 120(2) . 3_476 ?
Br1 Al1 Al4 118.3(5) . 3_476 ?
Al2 Al1 Al4 88.85(10) 3_476 3_476 ?
Al3 Al1 Al4 89.66(10) . 3_476 ?
C11 Si1 C12 110.8(5) . . ?
C11 Si1 C10 110.0(4) . . ?
C12 Si1 C10 109.9(4) . . ?
C11 Si1 C13 109.1(5) . . ?
C12 Si1 C13 109.2(5) . . ?
C10 Si1 C13 107.9(4) . . ?
C7 C1 Al2 122.4(5) . . ?
C7 C1 Al3 116.6(5) . . ?
Al2 C1 Al3 77.8(3) . . ?
C7 C1 Al1 113.0(5) . . ?
Al2 C1 Al1 124.7(4) . . ?
Al3 C1 Al1 78.4(3) . . ?
C7 C1 Al4 117.8(5) . 3_476 ?
Al2 C1 Al4 77.0(3) . 3_476 ?
Al3 C1 Al4 125.4(4) . 3_476 ?
Al1 C1 Al4 77.7(3) . 3_476 ?
N2 Al2 C3 117.0(3) . . ?
N2 Al2 C4 115.2(3) . 3_476 ?
C3 Al2 C4 101.3(3) . 3_476 ?
N2 Al2 C1 115.1(3) . . ?
C3 Al2 C1 102.0(3) . . ?
C4 Al2 C1 104.2(3) 3_476 . ?
N2 Al2 Al3 125.1(2) . . ?
C3 Al2 Al3 52.0(2) . . ?
C4 Al2 Al3 119.7(2) 3_476 . ?
C1 Al2 Al3 51.2(2) . . ?
N2 Al2 Al4 122.5(2) . 3_476 ?
C3 Al2 Al4 120.5(2) . 3_476 ?
C4 Al2 Al4 53.6(2) 3_476 3_476 ?
C1 Al2 Al4 52.3(2) . 3_476 ?
Al3 Al2 Al4 91.31(11) . 3_476 ?
N2 Al2 Al1 124.4(2) . 3_476 ?
C3 Al2 Al1 51.7(2) . 3_476 ?
C4 Al2 Al1 50.9(2) 3_476 3_476 ?
C1 Al2 Al1 120.4(2) . 3_476 ?
Al3 Al2 Al1 91.47(10) . 3_476 ?
Al4 Al2 Al1 92.47(11) 3_476 3_476 ?
C21 N2 C22 108.4(6) . . ?
C21 N2 C23 108.6(6) . . ?
C22 N2 C23 108.9(6) . . ?
C21 N2 Al2 111.4(5) . . ?
C22 N2 Al2 110.1(5) . . ?
C23 N2 Al2 109.4(5) . . ?
C1 Al3 C4 100.1(3) . . ?
C1 Al3 C3 100.4(3) . . ?
C4 Al3 C3 102.6(3) . . ?
C1 Al3 Cl2 116.7(12) . . ?
C4 Al3 Cl2 117.2(14) . . ?
C3 Al3 Cl2 117.0(13) . . ?
C1 Al3 Br2 120.2(4) . . ?
C4 Al3 Br2 116.8(5) . . ?
C3 Al3 Br2 114.0(4) . . ?
Cl2 Al3 Br2 3.8(14) . . ?
C1 Al3 Al2 51.0(2) . . ?
C4 Al3 Al2 116.8(2) . . ?
C3 Al3 Al2 50.5(2) . . ?
Cl2 Al3 Al2 126.0(14) . . ?
Br2 Al3 Al2 126.3(4) . . ?
C1 Al3 Al4 118.5(2) . . ?
C4 Al3 Al4 53.0(2) . . ?
C3 Al3 Al4 51.5(2) . . ?
Cl2 Al3 Al4 124.8(11) . . ?
Br2 Al3 Al4 121.3(4) . . ?
Al2 Al3 Al4 89.49(10) . . ?
C1 Al3 Al1 51.3(2) . . ?
C4 Al3 Al1 50.4(2) . . ?
C3 Al3 Al1 118.4(2) . . ?
Cl2 Al3 Al1 124.6(12) . . ?
Br2 Al3 Al1 127.6(4) . . ?
Al2 Al3 Al1 89.65(10) . . ?
Al4 Al3 Al1 91.44(11) . . ?
C6 C3 Al2 119.7(5) . . ?
C6 C3 Al1 116.9(5) . 3_476 ?
Al2 C3 Al1 78.0(3) . 3_476 ?
C6 C3 Al3 117.4(5) . . ?
Al2 C3 Al3 77.5(3) . . ?
Al1 C3 Al3 125.7(4) 3_476 . ?
C6 C3 Al4 116.1(5) . . ?
Al2 C3 Al4 124.2(4) . . ?
Al1 C3 Al4 77.8(3) 3_476 . ?
Al3 C3 Al4 77.3(3) . . ?
C41 Si4 C42 109.6(4) . . ?
C41 Si4 C43 109.7(4) . . ?
C42 Si4 C43 108.6(4) . . ?
C41 Si4 C4O 109.6(4) . . ?
C42 Si4 C4O 109.1(4) . . ?
C43 Si4 C4O 110.2(4) . . ?
C3 Al4 C1 99.7(3) . 3_476 ?
C3 Al4 C4 99.6(3) . . ?
C1 Al4 C4 99.3(3) 3_476 . ?
C3 Al4 Al2 115.3(2) . 3_476 ?
C1 Al4 Al2 50.7(2) 3_476 3_476 ?
C4 Al4 Al2 50.2(2) . 3_476 ?
C3 Al4 Al3 51.1(2) . . ?
C1 Al4 Al3 116.1(2) 3_476 . ?
C4 Al4 Al3 50.3(2) . . ?
Al2 Al4 Al3 88.21(10) 3_476 . ?
C3 Al4 Al1 50.9(2) . 3_476 ?
C1 Al4 Al1 50.9(2) 3_476 3_476 ?
C4 Al4 Al1 116.7(2) . 3_476 ?
Al2 Al4 Al1 89.38(10) 3_476 3_476 ?
Al3 Al4 Al1 90.18(10) . 3_476 ?
C5 C4 Al2 123.1(5) . 3_476 ?
C5 C4 Al1 127.3(5) . . ?
Al2 C4 Al1 78.6(3) 3_476 . ?
C5 C4 Al3 111.9(5) . . ?
Al2 C4 Al3 123.3(3) 3_476 . ?
Al1 C4 Al3 78.9(3) . . ?
C5 C4 Al4 106.4(4) . . ?
Al2 C4 Al4 76.2(3) 3_476 . ?
Al1 C4 Al4 126.1(3) . . ?
Al3 C4 Al4 76.7(3) . . ?
C5 C4O Si4 113.1(5) . . ?
C4O C5 C4 117.0(6) . . ?
C30 C6 C3 116.3(6) . . ?
C10 C7 C1 116.3(6) . . ?
C7 C10 Si1 118.1(6) . . ?
C6 C30 Si31 117.7(6) . . ?
C32 Si31 C33 108.3(5) . . ?
C32 Si31 C30 111.2(4) . . ?
C33 Si31 C30 110.4(5) . . ?
C32 Si31 C31 106.6(7) . . ?
C33 Si31 C31 110.7(7) . . ?
C30 Si31 C31 109.6(5) . . ?
C66 C61 C62 121.8(17) . . ?
C66 C61 C60 118.2(18) . . ?
C62 C61 C60 119.9(18) . . ?
C61 C62 C63 117.4(17) . . ?
C64 C63 C62 122.4(17) . . ?
C63 C64 C65 120.0(18) . . ?
C64 C65 C66 117.0(18) . . ?
C61 C66 C65 121.4(17) . . ?
C102 C101 C106 120.0 . . ?
C103 C102 C101 120.0 . . ?
C102 C103 C104 120.0 . . ?
C105 C104 C103 120.0 . . ?
C104 C105 C106 120.0 . . ?
C101 C106 C105 120.0 . . ?
C101 C106 C107 120.0 . . ?
C105 C106 C107 120.0 . . ?

loop_
_geom_bond_atom_site_label_1
_geom_bond_atom_site_label_2
_geom_bond_distance
_geom_bond_site_symmetry_2
_geom_bond_publ_flag
Br1 Al1 2.30(2) . ?
Cl1 Al1 2.24(9) . ?
Al1 C4 2.043(7) . ?
Al1 C1 2.071(8) . ?
Al1 C3 2.071(8) 3_476 ?
Al1 Al2 2.581(3) 3_476 ?
Al1 Al3 2.601(4) . ?
Al1 Al4 2.609(3) 3_476 ?
Si1 C11 1.833(9) . ?
Si1 C12 1.854(11) . ?
Si1 C10 1.863(8) . ?
Si1 C13 1.868(9) . ?
C1 C7 1.578(10) . ?
C1 Al2 2.041(7) . ?
C1 Al3 2.045(7) . ?
C1 Al4 2.088(8) 3_476 ?
Br2 Al3 2.309(11) . ?
Cl2 Al3 2.16(3) . ?
Al2 N2 1.973(7) . ?
Al2 C3 2.028(7) . ?
Al2 C4 2.033(8) 3_476 ?
Al2 Al3 2.566(3) . ?
Al2 Al4 2.570(3) 3_476 ?
Al2 Al1 2.581(3) 3_476 ?
N2 C21 1.486(9) . ?
N2 C22 1.488(9) . ?
N2 C23 1.488(9) . ?
Al3 C4 2.052(8) . ?
Al3 C3 2.071(7) . ?
Al3 Al4 2.595(3) . ?
C3 C6 1.573(10) . ?
C3 Al1 2.071(8) 3_476 ?
C3 Al4 2.082(8) . ?
Si4 C41 1.848(8) . ?
Si4 C42 1.856(8) . ?
Si4 C43 1.867(9) . ?
Si4 C4O 1.875(7) . ?
Al4 C1 2.088(8) 3_476 ?
Al4 C4 2.131(7) . ?
Al4 Al2 2.570(4) 3_476 ?
Al4 Al1 2.609(3) 3_476 ?
C4 C5 1.575(9) . ?
C4 Al2 2.033(8) 3_476 ?
C4O C5 1.528(9) . ?
C6 C30 1.512(10) . ?
C7 C10 1.521(10) . ?
C30 Si31 1.856(8) . ?
Si31 C32 1.833(9) . ?
Si31 C33 1.834(10) . ?
Si31 C31 1.876(13) . ?
C60 C61 1.496(18) . ?
C61 C66 1.331(19) . ?
C61 C62 1.362(18) . ?
C62 C63 1.380(18) . ?
C63 C64 1.35(2) . ?
C64 C65 1.39(2) . ?
C65 C66 1.405(19) . ?
C101 C102 1.3901 . ?
C101 C106 1.3901 . ?
C102 C103 1.3899 . ?
C103 C104 1.3900 . ?
C104 C105 1.3899 . ?
C105 C106 1.3902 . ?
C106 C107 1.5000 . ?
